data_4029508
loop_
_publ_author_name
'French, Jonathan M.'
'Diver, Steven T.'

_publ_section_title
;
 Gold(I)-Promoted Heterocyclization of Internal Alkynes: A Comparative
 Study of Direct Metallate 5-endo-dig Cyclization versus a Stepwise
 Cyclization.
;
_journal_issue 12
_journal_name_full 'The Journal of organic chemistry'
_journal_page_first 5569
_journal_page_last 5585
_journal_paper_doi 10.1021/jo500748e
_journal_volume 79
_journal_year 2014
_chemical_formula_moiety 'C25 H22 N2 O6 S'
_chemical_formula_sum 'C25 H22 N2 O6 S'
_chemical_formula_weight 478.51
_chemical_name_common ubsd01
_chemical_name_systematic
; 
 ? 
;
_space_group_IT_number 2
_symmetry_cell_setting triclinic
_symmetry_space_group_name_Hall '-P 1'
_symmetry_space_group_name_H-M 'P -1'
_atom_sites_solution_hydrogens geom
_atom_sites_solution_primary direct
_atom_sites_solution_secondary difmap
_audit_creation_method SHELXL-97
_cell_angle_alpha 96.047(2)
_cell_angle_beta 110.545(2)
_cell_angle_gamma 105.940(2)
_cell_formula_units_Z 2
_cell_length_a 10.1565(14)
_cell_length_b 10.4149(14)
_cell_length_c 11.8711(16)
_cell_measurement_reflns_used 4059
_cell_measurement_temperature 173(2)
_cell_measurement_theta_max 37.22
_cell_measurement_theta_min 2.48
_cell_volume 1101.9(3)
_computing_cell_refinement 'SAINT (Bruker, 2009)'
_computing_data_collection 'APEX2 (Bruker, 2010)'
_computing_data_reduction 'SAINT (Bruker, 2009)'
_computing_molecular_graphics 'SHELXTL (Sheldrick, 2008)'
_computing_publication_material 'SHELXTL (Sheldrick, 2008)'
_computing_structure_refinement 'SHELXL-97 (Sheldrick, 2008)'
_computing_structure_solution 'SIR97 (Altomare et al., 1999)'
_diffrn_ambient_temperature 173(2)
_diffrn_measured_fraction_theta_full 0.989
_diffrn_measured_fraction_theta_max 0.989
_diffrn_measurement_device_type 'Bruker SMART APEX II CCD Platform'
_diffrn_measurement_method 'area detector, \w scans per \f'
_diffrn_radiation_monochromator graphite
_diffrn_radiation_source 'fine-focus sealed tube'
_diffrn_radiation_type MoK\a
_diffrn_radiation_wavelength 0.71073
_diffrn_reflns_av_R_equivalents 0.0448
_diffrn_reflns_av_sigmaI/netI 0.0566
_diffrn_reflns_limit_h_max 16
_diffrn_reflns_limit_h_min -16
_diffrn_reflns_limit_k_max 16
_diffrn_reflns_limit_k_min -16
_diffrn_reflns_limit_l_max 19
_diffrn_reflns_limit_l_min -19
_diffrn_reflns_number 26029
_diffrn_reflns_theta_full 34.97
_diffrn_reflns_theta_max 34.97
_diffrn_reflns_theta_min 1.88
_diffrn_standards_number 0
_exptl_absorpt_coefficient_mu 0.194
_exptl_absorpt_correction_T_max 0.9734
_exptl_absorpt_correction_T_min 0.9514
_exptl_absorpt_correction_type multi-scan
_exptl_absorpt_process_details 'SADABS (Sheldrick, 2008)'
_exptl_crystal_colour colorless
_exptl_crystal_density_diffrn 1.442
_exptl_crystal_density_meas 0
_exptl_crystal_density_method 'not measured'
_exptl_crystal_description block
_exptl_crystal_F_000 500
_exptl_crystal_size_max 0.26
_exptl_crystal_size_mid 0.18
_exptl_crystal_size_min 0.14
_refine_diff_density_max 0.379
_refine_diff_density_min -0.344
_refine_diff_density_rms 0.061
_refine_ls_extinction_method none
_refine_ls_goodness_of_fit_ref 1.057
_refine_ls_hydrogen_treatment constr
_refine_ls_matrix_type full
_refine_ls_number_parameters 308
_refine_ls_number_reflns 9571
_refine_ls_number_restraints 0
_refine_ls_restrained_S_all 1.057
_refine_ls_R_factor_all 0.0928
_refine_ls_R_factor_gt 0.0552
_refine_ls_shift/su_max 0.000
_refine_ls_shift/su_mean 0.000
_refine_ls_structure_factor_coef Fsqd
_refine_ls_weighting_details 'calc w=1/[\s^2^(Fo^2^)+(0.0664P)^2^+0.0425P] where P=(Fo^2^+2Fc^2^)/3'
_refine_ls_weighting_scheme calc
_refine_ls_wR_factor_gt 0.1306
_refine_ls_wR_factor_ref 0.1532
_reflns_number_gt 6019
_reflns_number_total 9571
_reflns_threshold_expression >2sigma(I)
_cod_data_source_file jo500748e_si_002.cif
_cod_data_source_block ubsd01
_cod_depositor_comments 'Adding full bibliography for 4029508.cif.'
_cod_original_sg_symbol_H-M P-1
_cod_database_code 4029508

loop_
_symmetry_equiv_pos_as_xyz
'x, y, z'
'-x, -y, -z'

loop_
_atom_site_label
_atom_site_type_symbol
_atom_site_fract_x
_atom_site_fract_y
_atom_site_fract_z
_atom_site_U_iso_or_equiv
_atom_site_adp_type
_atom_site_occupancy
_atom_site_symmetry_multiplicity
_atom_site_calc_flag
_atom_site_refinement_flags
S1 S 0.38559(4) 0.30788(3) 0.26526(3) 0.02783(9) Uani 1 1 d .
O1 O 0.32141(12) 0.22345(11) -0.08582(9) 0.0333(2) Uani 1 1 d .
O2 O 0.24449(13) 0.40495(12) -0.11797(11) 0.0441(3) Uani 1 1 d .
O3 O -0.29395(14) -0.18497(13) -0.58907(11) 0.0467(3) Uani 1 1 d .
O4 O -0.42062(13) -0.06584(13) -0.54597(11) 0.0445(3) Uani 1 1 d .
O5 O 0.29093(12) 0.23665(11) 0.32003(10) 0.0360(2) Uani 1 1 d .
O6 O 0.34119(13) 0.40027(11) 0.19045(10) 0.0371(3) Uani 1 1 d .
N1 N 0.40353(13) 0.18800(11) 0.17460(10) 0.0254(2) Uani 1 1 d .
N2 N -0.30367(15) -0.08890(14) -0.52803(12) 0.0335(3) Uani 1 1 d .
C1 C 0.43416(15) 0.06875(13) 0.22494(12) 0.0256(3) Uani 1 1 d .
H1 H 0.4415 0.0800 0.3119 0.031 Uiso 1 1 calc R
C2 C 0.58779(15) 0.07741(15) 0.22252(14) 0.0309(3) Uani 1 1 d .
H2A H 0.6696 0.1223 0.3046 0.037 Uiso 1 1 calc R
H2B H 0.5909 -0.0146 0.1956 0.037 Uiso 1 1 calc R
C3 C 0.59752(15) 0.16270(15) 0.13022(13) 0.0302(3) Uani 1 1 d .
H3 H 0.6674 0.1713 0.0928 0.036 Uiso 1 1 calc R
C4 C 0.49620(15) 0.22499(14) 0.10707(12) 0.0266(3) Uani 1 1 d .
C5 C 0.46127(16) 0.30931(15) 0.01361(13) 0.0307(3) Uani 1 1 d .
H5A H 0.4506 0.3939 0.0500 0.037 Uiso 1 1 calc R
H5B H 0.5415 0.3351 -0.0173 0.037 Uiso 1 1 calc R
C6 C 0.22365(17) 0.28403(15) -0.14143(13) 0.0302(3) Uani 1 1 d .
C7 C 0.08499(16) 0.18194(14) -0.23934(13) 0.0281(3) Uani 1 1 d .
C8 C 0.07776(17) 0.04968(16) -0.28118(15) 0.0343(3) Uani 1 1 d .
H8 H 0.1603 0.0203 -0.2437 0.041 Uiso 1 1 calc R
C9 C -0.04921(17) -0.03962(16) -0.37725(15) 0.0351(3) Uani 1 1 d .
H9 H -0.0543 -0.1296 -0.4082 0.042 Uiso 1 1 calc R
C10 C -0.16815(16) 0.00570(15) -0.42685(13) 0.0286(3) Uani 1 1 d .
C11 C -0.16688(17) 0.13474(16) -0.38477(14) 0.0346(3) Uani 1 1 d .
H11 H -0.2522 0.1615 -0.4189 0.042 Uiso 1 1 calc R
C12 C -0.03695(17) 0.22410(16) -0.29104(14) 0.0334(3) Uani 1 1 d .
H12 H -0.0314 0.3148 -0.2620 0.040 Uiso 1 1 calc R
C13 C 0.31001(15) -0.06404(14) 0.14525(12) 0.0260(3) Uani 1 1 d .
C14 C 0.32815(16) -0.18944(15) 0.16227(13) 0.0298(3) Uani 1 1 d .
H14 H 0.4178 -0.1910 0.2234 0.036 Uiso 1 1 calc R
C15 C 0.21703(18) -0.31225(15) 0.09114(14) 0.0342(3) Uani 1 1 d .
H15 H 0.2313 -0.3970 0.1030 0.041 Uiso 1 1 calc R
C16 C 0.08530(18) -0.31046(16) 0.00284(15) 0.0380(3) Uani 1 1 d .
H16 H 0.0085 -0.3941 -0.0453 0.046 Uiso 1 1 calc R
C17 C 0.06592(17) -0.18664(17) -0.01494(15) 0.0385(4) Uani 1 1 d .
H17 H -0.0242 -0.1854 -0.0757 0.046 Uiso 1 1 calc R
C18 C 0.17729(16) -0.06435(15) 0.05547(14) 0.0322(3) Uani 1 1 d .
H18 H 0.1630 0.0201 0.0424 0.039 Uiso 1 1 calc R
C19 C 0.56313(16) 0.39635(14) 0.38240(13) 0.0272(3) Uani 1 1 d .
C20 C 0.59717(18) 0.37514(15) 0.50156(14) 0.0317(3) Uani 1 1 d .
H20 H 0.5245 0.3128 0.5206 0.038 Uiso 1 1 calc R
C21 C 0.73749(18) 0.44537(15) 0.59186(13) 0.0339(3) Uani 1 1 d .
H21 H 0.7605 0.4305 0.6731 0.041 Uiso 1 1 calc R
C22 C 0.84599(18) 0.53745(15) 0.56674(14) 0.0334(3) Uani 1 1 d .
C23 C 0.80948(19) 0.55611(17) 0.44658(15) 0.0385(3) Uani 1 1 d .
H23 H 0.8825 0.6175 0.4272 0.046 Uiso 1 1 calc R
C24 C 0.66944(18) 0.48747(16) 0.35473(14) 0.0352(3) Uani 1 1 d .
H24 H 0.6462 0.5025 0.2735 0.042 Uiso 1 1 calc R
C25 C 0.9959(2) 0.61839(18) 0.66745(16) 0.0454(4) Uani 1 1 d .
H25A H 1.0640 0.6628 0.6307 0.068 Uiso 1 1 calc R
H25B H 1.0365 0.5568 0.7151 0.068 Uiso 1 1 calc R
H25C H 0.9848 0.6883 0.7221 0.068 Uiso 1 1 calc R

loop_
_atom_site_aniso_label
_atom_site_aniso_U_11
_atom_site_aniso_U_22
_atom_site_aniso_U_33
_atom_site_aniso_U_23
_atom_site_aniso_U_13
_atom_site_aniso_U_12
S1 0.02835(17) 0.02616(17) 0.03214(17) 0.00606(13) 0.01389(14) 0.01160(13)
O1 0.0314(5) 0.0306(5) 0.0305(5) 0.0049(4) 0.0055(4) 0.0088(4)
O2 0.0415(7) 0.0286(6) 0.0511(7) 0.0102(5) 0.0074(5) 0.0091(5)
O3 0.0452(7) 0.0423(7) 0.0444(7) -0.0027(5) 0.0155(6) 0.0097(6)
O4 0.0316(6) 0.0501(7) 0.0458(7) 0.0106(6) 0.0065(5) 0.0162(5)
O5 0.0321(6) 0.0372(6) 0.0448(6) 0.0087(5) 0.0227(5) 0.0113(5)
O6 0.0409(6) 0.0351(6) 0.0404(6) 0.0114(5) 0.0147(5) 0.0211(5)
N1 0.0256(5) 0.0231(5) 0.0282(5) 0.0049(4) 0.0121(4) 0.0080(4)
N2 0.0319(6) 0.0359(7) 0.0312(6) 0.0113(5) 0.0117(5) 0.0089(5)
C1 0.0250(6) 0.0232(6) 0.0274(6) 0.0044(5) 0.0092(5) 0.0083(5)
C2 0.0214(6) 0.0299(7) 0.0376(7) 0.0052(6) 0.0082(5) 0.0081(5)
C3 0.0225(6) 0.0323(7) 0.0321(7) 0.0018(5) 0.0105(5) 0.0060(5)
C4 0.0241(6) 0.0245(6) 0.0267(6) 0.0023(5) 0.0092(5) 0.0039(5)
C5 0.0280(7) 0.0300(7) 0.0291(6) 0.0062(5) 0.0102(5) 0.0041(5)
C6 0.0313(7) 0.0302(7) 0.0314(7) 0.0111(5) 0.0144(6) 0.0097(6)
C7 0.0283(7) 0.0287(7) 0.0302(6) 0.0117(5) 0.0143(5) 0.0085(5)
C8 0.0288(7) 0.0338(8) 0.0410(8) 0.0076(6) 0.0121(6) 0.0139(6)
C9 0.0307(7) 0.0334(8) 0.0419(8) 0.0058(6) 0.0143(6) 0.0129(6)
C10 0.0279(7) 0.0310(7) 0.0282(6) 0.0092(5) 0.0122(5) 0.0091(5)
C11 0.0305(7) 0.0357(8) 0.0387(8) 0.0111(6) 0.0114(6) 0.0147(6)
C12 0.0354(8) 0.0295(7) 0.0380(7) 0.0102(6) 0.0143(6) 0.0146(6)
C13 0.0244(6) 0.0246(6) 0.0278(6) 0.0031(5) 0.0116(5) 0.0058(5)
C14 0.0297(7) 0.0282(7) 0.0290(6) 0.0064(5) 0.0100(5) 0.0084(5)
C15 0.0396(8) 0.0251(7) 0.0370(7) 0.0074(6) 0.0175(6) 0.0065(6)
C16 0.0357(8) 0.0286(7) 0.0378(8) 0.0007(6) 0.0124(7) -0.0019(6)
C17 0.0251(7) 0.0382(8) 0.0399(8) 0.0026(6) 0.0051(6) 0.0049(6)
C18 0.0266(7) 0.0283(7) 0.0380(7) 0.0053(6) 0.0099(6) 0.0084(6)
C19 0.0337(7) 0.0212(6) 0.0293(6) 0.0045(5) 0.0151(6) 0.0103(5)
C20 0.0384(8) 0.0283(7) 0.0331(7) 0.0086(5) 0.0184(6) 0.0121(6)
C21 0.0455(9) 0.0322(7) 0.0279(7) 0.0079(6) 0.0150(6) 0.0177(7)
C22 0.0367(8) 0.0280(7) 0.0323(7) 0.0001(5) 0.0108(6) 0.0121(6)
C23 0.0399(9) 0.0321(8) 0.0378(8) 0.0042(6) 0.0175(7) 0.0023(6)
C24 0.0413(8) 0.0312(7) 0.0284(7) 0.0067(6) 0.0146(6) 0.0043(6)
C25 0.0446(10) 0.0390(9) 0.0402(9) -0.0001(7) 0.0069(7) 0.0118(8)

loop_
_atom_type_symbol
_atom_type_description
_atom_type_scat_dispersion_real
_atom_type_scat_dispersion_imag
_atom_type_scat_source
C C 0.0033 0.0016 'International Tables Vol C Tables 4.2.6.8 and 6.1.1.4'
H H 0.0000 0.0000 'International Tables Vol C Tables 4.2.6.8 and 6.1.1.4'
N N 0.0061 0.0033 'International Tables Vol C Tables 4.2.6.8 and 6.1.1.4'
O O 0.0106 0.0060 'International Tables Vol C Tables 4.2.6.8 and 6.1.1.4'
S S 0.1246 0.1234 'International Tables Vol C Tables 4.2.6.8 and 6.1.1.4'

loop_
_geom_angle_atom_site_label_1
_geom_angle_atom_site_label_2
_geom_angle_atom_site_label_3
_geom_angle
O5 S1 O6 120.07(7)
O5 S1 N1 105.83(6)
O6 S1 N1 105.97(6)
O5 S1 C19 108.53(7)
O6 S1 C19 108.42(7)
N1 S1 C19 107.36(6)
C6 O1 C5 117.66(11)
C4 N1 C1 106.62(10)
C4 N1 S1 120.35(9)
C1 N1 S1 117.75(9)
O3 N2 O4 123.93(14)
O3 N2 C10 118.67(13)
O4 N2 C10 117.40(13)
N1 C1 C13 109.98(11)
N1 C1 C2 103.67(11)
C13 C1 C2 113.21(11)
N1 C1 H1 109.9
C13 C1 H1 109.9
C2 C1 H1 109.9
C3 C2 C1 102.39(11)
C3 C2 H2A 111.3
C1 C2 H2A 111.3
C3 C2 H2B 111.3
C1 C2 H2B 111.3
H2A C2 H2B 109.2
C4 C3 C2 111.40(13)
C4 C3 H3 124.3
C2 C3 H3 124.3
C3 C4 N1 111.17(12)
C3 C4 C5 127.92(14)
N1 C4 C5 120.49(12)
O1 C5 C4 105.73(11)
O1 C5 H5A 110.6
C4 C5 H5A 110.6
O1 C5 H5B 110.6
C4 C5 H5B 110.6
H5A C5 H5B 108.7
O2 C6 O1 124.96(14)
O2 C6 C7 123.90(13)
O1 C6 C7 111.12(12)
C12 C7 C8 120.14(14)
C12 C7 C6 118.06(13)
C8 C7 C6 121.77(13)
C9 C8 C7 120.27(14)
C9 C8 H8 119.9
C7 C8 H8 119.9
C10 C9 C8 118.08(14)
C10 C9 H9 121.0
C8 C9 H9 121.0
C9 C10 C11 123.24(14)
C9 C10 N2 118.37(13)
C11 C10 N2 118.39(13)
C10 C11 C12 117.77(14)
C10 C11 H11 121.1
C12 C11 H11 121.1
C7 C12 C11 120.44(14)
C7 C12 H12 119.8
C11 C12 H12 119.8
C18 C13 C14 118.44(13)
C18 C13 C1 121.94(12)
C14 C13 C1 119.61(12)
C15 C14 C13 120.99(14)
C15 C14 H14 119.5
C13 C14 H14 119.5
C16 C15 C14 119.72(14)
C16 C15 H15 120.1
C14 C15 H15 120.1
C17 C16 C15 119.85(14)
C17 C16 H16 120.1
C15 C16 H16 120.1
C16 C17 C18 120.31(15)
C16 C17 H17 119.8
C18 C17 H17 119.8
C17 C18 C13 120.68(14)
C17 C18 H18 119.7
C13 C18 H18 119.7
C24 C19 C20 120.20(14)
C24 C19 S1 119.33(11)
C20 C19 S1 120.47(11)
C21 C20 C19 119.42(14)
C21 C20 H20 120.3
C19 C20 H20 120.3
C20 C21 C22 121.57(14)
C20 C21 H21 119.2
C22 C21 H21 119.2
C21 C22 C23 117.89(14)
C21 C22 C25 120.96(14)
C23 C22 C25 121.11(15)
C24 C23 C22 121.59(15)
C24 C23 H23 119.2
C22 C23 H23 119.2
C23 C24 C19 119.32(14)
C23 C24 H24 120.3
C19 C24 H24 120.3
C22 C25 H25A 109.5
C22 C25 H25B 109.5
H25A C25 H25B 109.5
C22 C25 H25C 109.5
H25A C25 H25C 109.5
H25B C25 H25C 109.5

loop_
_geom_bond_atom_site_label_1
_geom_bond_atom_site_label_2
_geom_bond_distance
S1 O5 1.4303(11)
S1 O6 1.4336(11)
S1 N1 1.6523(12)
S1 C19 1.7583(15)
O1 C6 1.3385(17)
O1 C5 1.4539(17)
O2 C6 1.2027(18)
O3 N2 1.2197(18)
O4 N2 1.2263(17)
N1 C4 1.4395(18)
N1 C1 1.4948(17)
N2 C10 1.4675(19)
C1 C13 1.5253(19)
C1 C2 1.5487(19)
C1 H1 1.0000
C2 C3 1.494(2)
C2 H2A 0.9900
C2 H2B 0.9900
C3 C4 1.327(2)
C3 H3 0.9500
C4 C5 1.4928(19)
C5 H5A 0.9900
C5 H5B 0.9900
C6 C7 1.494(2)
C7 C12 1.388(2)
C7 C8 1.387(2)
C8 C9 1.384(2)
C8 H8 0.9500
C9 C10 1.379(2)
C9 H9 0.9500
C10 C11 1.379(2)
C11 C12 1.387(2)
C11 H11 0.9500
C12 H12 0.9500
C13 C18 1.393(2)
C13 C14 1.3936(19)
C14 C15 1.390(2)
C14 H14 0.9500
C15 C16 1.387(2)
C15 H15 0.9500
C16 C17 1.384(2)
C16 H16 0.9500
C17 C18 1.386(2)
C17 H17 0.9500
C18 H18 0.9500
C19 C24 1.388(2)
C19 C20 1.391(2)
C20 C21 1.380(2)
C20 H20 0.9500
C21 C22 1.390(2)
C21 H21 0.9500
C22 C23 1.392(2)
C22 C25 1.504(2)
C23 C24 1.383(2)
C23 H23 0.9500
C24 H24 0.9500
C25 H25A 0.9800
C25 H25B 0.9800
C25 H25C 0.9800

loop_
_geom_torsion_atom_site_label_1
_geom_torsion_atom_site_label_2
_geom_torsion_atom_site_label_3
_geom_torsion_atom_site_label_4
_geom_torsion
O5 S1 N1 C4 -178.36(10)
O6 S1 N1 C4 53.11(12)
C19 S1 N1 C4 -62.60(11)
O5 S1 N1 C1 -45.31(11)
O6 S1 N1 C1 -173.84(10)
C19 S1 N1 C1 70.45(11)
C4 N1 C1 C13 -100.97(12)
S1 N1 C1 C13 120.19(10)
C4 N1 C1 C2 20.37(13)
S1 N1 C1 C2 -118.48(10)
N1 C1 C2 C3 -20.66(13)
C13 C1 C2 C3 98.49(13)
C1 C2 C3 C4 14.64(15)
C2 C3 C4 N1 -2.03(16)
C2 C3 C4 C5 -174.51(13)
C1 N1 C4 C3 -12.21(15)
S1 N1 C4 C3 125.34(11)
C1 N1 C4 C5 160.91(12)
S1 N1 C4 C5 -61.54(15)
C6 O1 C5 C4 142.66(13)
C3 C4 C5 O1 104.89(16)
N1 C4 C5 O1 -66.97(15)
C5 O1 C6 O2 2.4(2)
C5 O1 C6 C7 -178.84(11)
O2 C6 C7 C12 -12.0(2)
O1 C6 C7 C12 169.25(13)
O2 C6 C7 C8 166.09(16)
O1 C6 C7 C8 -12.7(2)
C12 C7 C8 C9 2.1(2)
C6 C7 C8 C9 -175.97(14)
C7 C8 C9 C10 -1.8(2)
C8 C9 C10 C11 -0.5(2)
C8 C9 C10 N2 -179.45(13)
O3 N2 C10 C9 -21.8(2)
O4 N2 C10 C9 158.30(14)
O3 N2 C10 C11 159.24(14)
O4 N2 C10 C11 -20.7(2)
C9 C10 C11 C12 2.5(2)
N2 C10 C11 C12 -178.57(13)
C8 C7 C12 C11 0.0(2)
C6 C7 C12 C11 178.09(14)
C10 C11 C12 C7 -2.2(2)
N1 C1 C13 C18 -11.36(18)
C2 C1 C13 C18 -126.81(14)
N1 C1 C13 C14 168.98(12)
C2 C1 C13 C14 53.54(17)
C18 C13 C14 C15 0.3(2)
C1 C13 C14 C15 179.97(13)
C13 C14 C15 C16 -0.8(2)
C14 C15 C16 C17 0.7(2)
C15 C16 C17 C18 -0.3(3)
C16 C17 C18 C13 -0.2(2)
C14 C13 C18 C17 0.2(2)
C1 C13 C18 C17 -179.50(14)
O5 S1 C19 C24 -171.74(12)
O6 S1 C19 C24 -39.78(14)
N1 S1 C19 C24 74.30(13)
O5 S1 C19 C20 8.46(13)
O6 S1 C19 C20 140.42(12)
N1 S1 C19 C20 -105.50(12)
C24 C19 C20 C21 0.0(2)
S1 C19 C20 C21 179.75(11)
C19 C20 C21 C22 0.2(2)
C20 C21 C22 C23 -0.6(2)
C20 C21 C22 C25 176.96(14)
C21 C22 C23 C24 1.0(2)
C25 C22 C23 C24 -176.62(15)
C22 C23 C24 C19 -0.9(2)
C20 C19 C24 C23 0.4(2)
S1 C19 C24 C23 -179.42(12)
